data_4337919
loop_
_publ_author_name
'Kiernicki, John J.'
'Newell, Brian S.'
'Matson, Ellen M.'
'Anderson, Nickolas H.'
'Fanwick, Phillip E.'
'Shores, Matthew P.'
'Bart, Suzanne C.'

_publ_section_title
;
 Multielectron C-O Bond Activation Mediated by a Family of Reduced Uranium
 Complexes.
;
_journal_issue 7
_journal_name_full 'Inorganic chemistry'
_journal_page_first 3730
_journal_paper_doi 10.1021/ic500012x
_journal_volume 53
_journal_year 2014
_chemical_formula_moiety 'C41 H46 I1 N3 U1,2(C7 H8)'
_chemical_formula_sum 'C55 H62 I N3 U'
_chemical_formula_weight 1130.06
_space_group_IT_number 2
_symmetry_cell_setting triclinic
_symmetry_space_group_name_Hall '-P 1'
_symmetry_space_group_name_H-M 'P -1'
_cell_angle_alpha 75.149(3)
_cell_angle_beta 77.997(2)
_cell_angle_gamma 73.826(3)
_cell_formula_units_Z 2
_cell_length_a 11.6038(6)
_cell_length_b 14.5150(5)
_cell_length_c 15.5767(7)
_cell_measurement_reflns_used 24061
_cell_measurement_temperature 150.00(2)
_cell_measurement_theta_max 27
_cell_measurement_theta_min 1
_cell_volume 2409.06(19)
_computing_cell_refinement 'DENZO/SCALEPACK (Otwinowski & Minor, 1996)'
_computing_data_collection 'Collect (Nonius, 1998)'
_computing_data_reduction 'DENZO/SCALEPACK (Otwinowski & Minor, 1996)'
_computing_molecular_graphics
;
    ORTEP (Johnson, 1976)
    PLATON (Spek, 2003)
;
_computing_publication_material 'SHELX97(Sheldrick, 2008) and local programs'
_computing_structure_refinement 'SHELX97 (Sheldrick, 2008)'
_computing_structure_solution
;
 PATTY (DIRDIF, Beurskins, 2008)
;
_diffrn_ambient_temperature 150.00(2)
_diffrn_measured_fraction_theta_full 0.9600
_diffrn_measured_fraction_theta_max 0.9600
_diffrn_measurement_device_type Nonius_KappaCCD
_diffrn_measurement_method \w
_diffrn_radiation_monochromator 'graphite 002'
_diffrn_radiation_type MO-K\a
_diffrn_radiation_wavelength 0.71073
_diffrn_reflns_av_R_equivalents 0.0290
_diffrn_reflns_av_sigmaI/netI 0.0569
_diffrn_reflns_limit_h_max 15
_diffrn_reflns_limit_h_min 0
_diffrn_reflns_limit_k_max 19
_diffrn_reflns_limit_k_min -17
_diffrn_reflns_limit_l_max 20
_diffrn_reflns_limit_l_min -19
_diffrn_reflns_number 24061
_diffrn_reflns_theta_full 27.8
_diffrn_reflns_theta_max 27.82
_diffrn_reflns_theta_min 2.23
_diffrn_standards_number 0
_exptl_absorpt_coefficient_mu 4.048
_exptl_absorpt_correction_T_max 0.2329
_exptl_absorpt_correction_T_min 0.1935
_exptl_absorpt_correction_type multi-scan
_exptl_absorpt_process_details 'SCALEPACK (Otwinowski & Minor, 1997)'
_exptl_crystal_colour 1brown
_exptl_crystal_density_diffrn 1.558
_exptl_crystal_density_method 'not measured'
_exptl_crystal_description plate
_exptl_crystal_F_000 1116
_exptl_crystal_size_max 0.66
_exptl_crystal_size_mid 0.45
_exptl_crystal_size_min 0.36
_refine_diff_density_max 1.10
_refine_diff_density_min -1.07
_refine_ls_extinction_method none
_refine_ls_goodness_of_fit_ref 0.991
_refine_ls_hydrogen_treatment constr
_refine_ls_matrix_type full
_refine_ls_number_parameters 553
_refine_ls_number_reflns 10954
_refine_ls_number_restraints 0
_refine_ls_R_factor_all 0.045
_refine_ls_R_factor_gt 0.030
_refine_ls_shift/su_max 0.001
_refine_ls_structure_factor_coef Fsqd
_refine_ls_weighting_details '1/[\s^2^(Fo^2^)+(0.0240P)^2^+0.0000P] where P=(Fo^2^+2Fc^2^)/3  '
_refine_ls_weighting_scheme calc
_refine_ls_wR_factor_gt 0.059
_refine_ls_wR_factor_ref 0.063
_reflns_number_gt 8998
_reflns_number_total 10954
_reflns_threshold_expression >2.0\s(I)
_cod_data_source_file ic500012x_si_001.cif
_cod_data_source_block JK3161
_cod_depositor_comments
;
The following automatic conversions were performed:

'_refine_ls_weighting_scheme' value 'calc ' changed to 'calc'
according to
/usr/data/users/saulius/automatic-downloads/rss-feeds/ACS/lib/dictionaries/cif_core.dic
dictionary named 'cif_core.dic' version 2.4.2 from 2011-04-26.

Automatic conversion script
Id: cif_fix_values 2281 2013-09-26 08:29:07Z andrius 

 Adding full bibliography for 4337916--4337924.cif.

The following automatic conversions were performed:

data name '_iucr_refine_instruction_details' was replaced with
'_iucr_refine_instructions_details' as specified in the replacement
file 'data/replacement-values/replacement_tags.lst'.

Automatic conversion script
Id: cif_correct_tags 9268 2022-04-12 08:56:07Z antanas 
;
_cod_original_cell_volume 2409.06(18)
_cod_original_formula_sum 'C55 H62 I1 N3 U1'
_cod_database_code 4337919

loop_
_symmetry_equiv_pos_as_xyz
'x, y, z'
'-x, -y, -z'

loop_
_atom_site_label
_atom_site_fract_x
_atom_site_fract_y
_atom_site_fract_z
_atom_site_U_iso_or_equiv
_atom_site_adp_type
_atom_site_occupancy
_atom_site_symmetry_multiplicity
_atom_site_calc_flag
_atom_site_refinement_flags
U1 0.226236(11) 0.373671(8) 0.231496(8) 0.02077(4) Uani 1 1 d .
I1 0.37032(2) 0.347543(17) 0.049573(15) 0.03359(6) Uani 1 1 d .
N1 0.0983(2) 0.54548(18) 0.21169(17) 0.0218(6) Uani 1 1 d .
N2 0.0529(2) 0.39536(18) 0.17960(18) 0.0230(6) Uani 1 1 d .
N3 0.1620(3) 0.22818(18) 0.27017(19) 0.0269(6) Uani 1 1 d .
C1 -0.0633(4) 0.6716(3) 0.1363(3) 0.0391(9) Uani 1 1 d .
C2 0.0068(3) 0.5684(2) 0.1662(2) 0.0240(7) Uani 1 1 d .
C3 -0.0207(3) 0.4869(2) 0.1445(2) 0.0238(7) Uani 1 1 d .
C4 -0.1050(3) 0.4952(3) 0.0925(2) 0.0288(8) Uani 1 1 d .
C5 -0.1215(3) 0.4117(3) 0.0714(2) 0.0331(8) Uani 1 1 d .
C6 -0.0567(3) 0.3220(3) 0.1076(2) 0.0328(8) Uani 1 1 d .
C7 0.0283(3) 0.3099(2) 0.1653(2) 0.0252(7) Uani 1 1 d .
C8 0.0874(3) 0.2227(2) 0.2146(2) 0.0291(8) Uani 1 1 d .
C9 0.0724(4) 0.1244(3) 0.2099(3) 0.0431(10) Uani 1 1 d .
C10 0.1311(3) 0.6241(2) 0.2350(2) 0.0245(7) Uani 1 1 d .
C11 0.2248(3) 0.6642(2) 0.1811(2) 0.0260(7) Uani 1 1 d .
C12 0.2624(3) 0.7326(2) 0.2104(2) 0.0321(8) Uani 1 1 d .
C13 0.2093(4) 0.7630(2) 0.2896(3) 0.0363(9) Uani 1 1 d .
C14 0.1131(4) 0.7244(2) 0.3400(2) 0.0356(9) Uani 1 1 d .
C15 0.0723(3) 0.6553(2) 0.3146(2) 0.0281(8) Uani 1 1 d .
C16 0.2003(3) 0.1411(2) 0.3366(2) 0.0272(8) Uani 1 1 d .
C17 0.1201(3) 0.1209(2) 0.4161(2) 0.0289(8) Uani 1 1 d .
C18 0.1594(4) 0.0398(3) 0.4824(3) 0.0395(9) Uani 1 1 d .
C19 0.2747(4) -0.0215(3) 0.4724(3) 0.0462(11) Uani 1 1 d .
C20 0.3502(4) -0.0007(2) 0.3918(3) 0.0399(10) Uani 1 1 d .
C21 0.3157(3) 0.0787(2) 0.3231(3) 0.0343(9) Uani 1 1 d .
C22 0.4205(3) 0.3690(2) 0.3188(2) 0.0239(7) Uani 1 1 d .
C23 0.3238(3) 0.4481(2) 0.3397(2) 0.0243(7) Uani 1 1 d .
C24 0.2273(3) 0.4108(2) 0.3934(2) 0.0266(7) Uani 1 1 d .
C25 0.2621(3) 0.3084(2) 0.4055(2) 0.0285(8) Uani 1 1 d .
C26 0.3795(3) 0.2824(2) 0.3598(2) 0.0253(7) Uani 1 1 d .
C27 0.5470(3) 0.3768(2) 0.2730(2) 0.0246(7) Uani 1 1 d .
C28 0.6192(3) 0.3892(2) 0.3402(2) 0.0236(7) Uani 1 1 d .
C29 0.5736(3) 0.3888(2) 0.4295(2) 0.0289(8) Uani 1 1 d .
C30 0.6422(3) 0.4022(3) 0.4867(3) 0.0358(9) Uani 1 1 d .
C31 0.7566(3) 0.4164(3) 0.4552(3) 0.0345(8) Uani 1 1 d .
C32 0.8051(3) 0.4155(3) 0.3665(3) 0.0346(8) Uani 1 1 d .
C33 0.7377(3) 0.4011(2) 0.3103(2) 0.0312(8) Uani 1 1 d .
C11A 0.2818(3) 0.6385(3) 0.0923(2) 0.0317(8) Uani 1 1 d .
C13A 0.2537(5) 0.8354(3) 0.3199(3) 0.0570(13) Uani 1 1 d .
C15A -0.0349(3) 0.6187(3) 0.3707(2) 0.0375(9) Uani 1 1 d .
C17A -0.0039(3) 0.1858(3) 0.4301(3) 0.0374(9) Uani 1 1 d .
C19A 0.3161(5) -0.1087(3) 0.5455(3) 0.0658(14) Uani 1 1 d .
C21A 0.3998(4) 0.0937(3) 0.2360(3) 0.0483(11) Uani 1 1 d .
C27A 0.6142(3) 0.2847(2) 0.2352(2) 0.0315(8) Uani 1 1 d .
C27B 0.5400(3) 0.4664(2) 0.1936(2) 0.0322(8) Uani 1 1 d .
C911 0.8705(5) -0.0224(4) 0.0934(4) 0.0724(16) Uani 1 1 d .
C912 0.7971(5) 0.0672(4) 0.1133(4) 0.0764(16) Uani 1 1 d .
C913 0.6983(6) 0.1120(4) 0.0707(4) 0.0867(19) Uani 1 1 d .
C914 0.6655(6) 0.0732(5) 0.0082(4) 0.093(2) Uani 1 1 d .
C915 0.7359(7) -0.0124(5) -0.0101(4) 0.097(2) Uani 1 1 d .
C916 0.8380(6) -0.0615(4) 0.0309(4) 0.0748(16) Uani 1 1 d .
C917 0.9734(6) -0.0763(4) 0.1423(5) 0.099(2) Uani 1 1 d .
C921 0.6595(4) -0.1817(3) 0.3144(3) 0.0433(10) Uani 1 1 d .
C922 0.6442(4) -0.1476(3) 0.2254(3) 0.0439(10) Uani 1 1 d .
C923 0.6123(4) -0.2031(3) 0.1783(3) 0.0488(11) Uani 1 1 d .
C924 0.5954(4) -0.2939(3) 0.2201(4) 0.0576(13) Uani 1 1 d .
C925 0.6091(4) -0.3298(3) 0.3089(4) 0.0576(13) Uani 1 1 d .
C926 0.6409(4) -0.2737(3) 0.3559(3) 0.0517(12) Uani 1 1 d .
C927 0.7000(5) -0.1217(4) 0.3624(4) 0.0720(15) Uani 1 1 d .
H4 -0.1534 0.5581 0.0702 0.035 Uiso 1 1 calc R
H5 -0.1773 0.4181 0.0323 0.040 Uiso 1 1 calc R
H6 -0.0687 0.2655 0.0938 0.039 Uiso 1 1 calc R
H12 0.3270 0.7594 0.1746 0.039 Uiso 1 1 calc R
H14 0.0740 0.7461 0.3938 0.043 Uiso 1 1 calc R
H18 0.1055 0.0258 0.5364 0.047 Uiso 1 1 calc R
H1A -0.1294 0.6894 0.1841 0.059 Uiso 1 1 calc R
H1B -0.0971 0.6766 0.0822 0.059 Uiso 1 1 calc R
H1C -0.0092 0.7162 0.1231 0.059 Uiso 1 1 calc R
H20 0.4288 -0.0426 0.3834 0.048 Uiso 1 1 calc R
H23 0.3243 0.5156 0.3205 0.029 Uiso 1 1 calc R
H24 0.1518 0.4483 0.4173 0.032 Uiso 1 1 calc R
H25 0.2141 0.2642 0.4391 0.034 Uiso 1 1 calc R
H26 0.4244 0.2174 0.3566 0.030 Uiso 1 1 calc R
H29 0.4942 0.3794 0.4522 0.035 Uiso 1 1 calc R
H30 0.6095 0.4014 0.5481 0.043 Uiso 1 1 calc R
H31 0.8024 0.4268 0.4943 0.041 Uiso 1 1 calc R
H32 0.8847 0.4248 0.3445 0.042 Uiso 1 1 calc R
H33 0.7723 0.3992 0.2497 0.037 Uiso 1 1 calc R
H9A 0.1523 0.0790 0.2030 0.065 Uiso 1 1 calc R
H9B 0.0317 0.1321 0.1585 0.065 Uiso 1 1 calc R
H9C 0.0234 0.0982 0.2653 0.065 Uiso 1 1 calc R
H11A 0.2941 0.5678 0.0975 0.048 Uiso 1 1 calc R
H11B 0.3601 0.6563 0.0740 0.048 Uiso 1 1 calc R
H11C 0.2284 0.6746 0.0474 0.048 Uiso 1 1 calc R
H13A 0.3120 0.8001 0.3615 0.086 Uiso 1 1 calc R
H13B 0.1849 0.8779 0.3502 0.086 Uiso 1 1 calc R
H13C 0.2932 0.8754 0.2677 0.086 Uiso 1 1 calc R
H15A -0.0432 0.6273 0.4322 0.056 Uiso 1 1 calc R
H15B -0.0226 0.5489 0.3712 0.056 Uiso 1 1 calc R
H15C -0.1088 0.6560 0.3450 0.056 Uiso 1 1 calc R
H17A -0.0495 0.1569 0.4861 0.056 Uiso 1 1 calc R
H17B -0.0462 0.1925 0.3797 0.056 Uiso 1 1 calc R
H17C 0.0024 0.2506 0.4336 0.056 Uiso 1 1 calc R
H19A 0.3109 -0.1687 0.5304 0.099 Uiso 1 1 calc R
H19B 0.2641 -0.1004 0.6026 0.099 Uiso 1 1 calc R
H19C 0.4003 -0.1134 0.5511 0.099 Uiso 1 1 calc R
H21A 0.3533 0.1355 0.1885 0.073 Uiso 1 1 calc R
H21B 0.4401 0.0301 0.2202 0.073 Uiso 1 1 calc R
H21C 0.4610 0.1254 0.2425 0.073 Uiso 1 1 calc R
H27A 0.6241 0.2270 0.2847 0.047 Uiso 1 1 calc R
H27B 0.6941 0.2926 0.2031 0.047 Uiso 1 1 calc R
H27C 0.5670 0.2759 0.1938 0.047 Uiso 1 1 calc R
H27D 0.4980 0.4576 0.1489 0.048 Uiso 1 1 calc R
H27E 0.6222 0.4726 0.1660 0.048 Uiso 1 1 calc R
H27F 0.4954 0.5260 0.2155 0.048 Uiso 1 1 calc R
H912 0.8162 0.0956 0.1555 0.092 Uiso 1 1 calc R
H913 0.6494 0.1725 0.0839 0.104 Uiso 1 1 calc R
H914 0.5959 0.1062 -0.0202 0.111 Uiso 1 1 calc R
H915 0.7151 -0.0401 -0.0521 0.116 Uiso 1 1 calc R
H916 0.8861 -0.1217 0.0164 0.090 Uiso 1 1 calc R
H91A 0.9555 -0.1368 0.1815 0.149 Uiso 1 1 calc R
H91B 0.9866 -0.0353 0.1787 0.149 Uiso 1 1 calc R
H91C 1.0466 -0.0927 0.0992 0.149 Uiso 1 1 calc R
H922 0.6559 -0.0843 0.1957 0.053 Uiso 1 1 calc R
H923 0.6023 -0.1780 0.1170 0.059 Uiso 1 1 calc R
H924 0.5742 -0.3326 0.1879 0.069 Uiso 1 1 calc R
H925 0.5967 -0.3930 0.3381 0.069 Uiso 1 1 calc R
H926 0.6501 -0.2988 0.4174 0.062 Uiso 1 1 calc R
H92A 0.6570 -0.1277 0.4241 0.108 Uiso 1 1 calc R
H92B 0.6819 -0.0528 0.3310 0.108 Uiso 1 1 calc R
H92C 0.7875 -0.1455 0.3636 0.108 Uiso 1 1 calc R

loop_
_atom_site_aniso_label
_atom_site_aniso_U_11
_atom_site_aniso_U_22
_atom_site_aniso_U_33
_atom_site_aniso_U_12
_atom_site_aniso_U_13
_atom_site_aniso_U_23
U1 0.01936(7) 0.02344(7) 0.02112(7) -0.00581(5) -0.00531(5) -0.00486(5)
I1 0.02928(13) 0.04388(14) 0.02468(12) -0.00479(10) -0.00216(10) -0.00786(10)
N1 0.0221(14) 0.0230(13) 0.0222(14) -0.0053(11) -0.0042(11) -0.0072(11)
N2 0.0254(15) 0.0222(13) 0.0233(14) -0.0077(11) -0.0054(12) -0.0045(11)
N3 0.0301(16) 0.0202(14) 0.0304(16) -0.0063(12) -0.0045(13) -0.0048(12)
C1 0.037(2) 0.034(2) 0.046(2) -0.0011(17) -0.0160(19) -0.0078(17)
C2 0.0185(17) 0.0259(17) 0.0254(18) -0.0049(13) -0.0021(14) -0.0030(14)
C3 0.0194(17) 0.0323(18) 0.0202(17) -0.0067(14) -0.0031(13) -0.0060(14)
C4 0.0243(18) 0.0369(19) 0.0253(18) -0.0058(15) -0.0080(15) -0.0049(15)
C5 0.027(2) 0.050(2) 0.0268(19) -0.0127(17) -0.0085(15) -0.0088(17)
C6 0.034(2) 0.043(2) 0.0285(19) -0.0166(17) -0.0044(16) -0.0124(17)
C7 0.0273(18) 0.0303(18) 0.0219(17) -0.0137(15) 0.0014(14) -0.0090(14)
C8 0.033(2) 0.0310(18) 0.0286(19) -0.0124(15) -0.0019(16) -0.0126(15)
C9 0.058(3) 0.034(2) 0.046(2) -0.0137(19) -0.016(2) -0.0137(18)
C10 0.0253(18) 0.0205(16) 0.0289(18) -0.0050(14) -0.0092(15) -0.0034(14)
C11 0.0274(19) 0.0246(17) 0.0262(18) -0.0044(14) -0.0104(15) -0.0025(14)
C12 0.036(2) 0.0270(18) 0.036(2) -0.0130(16) -0.0103(17) -0.0017(16)
C13 0.047(2) 0.0290(19) 0.040(2) -0.0116(17) -0.0157(19) -0.0077(17)
C14 0.047(2) 0.0316(19) 0.031(2) -0.0060(17) -0.0081(17) -0.0130(16)
C15 0.0271(19) 0.0257(17) 0.0305(19) -0.0018(14) -0.0034(15) -0.0097(15)
C16 0.032(2) 0.0220(17) 0.0316(19) -0.0080(15) -0.0064(16) -0.0085(15)
C17 0.037(2) 0.0254(17) 0.0293(19) -0.0126(15) -0.0086(16) -0.0063(15)
C18 0.060(3) 0.033(2) 0.031(2) -0.0192(19) -0.0111(19) -0.0024(16)
C19 0.066(3) 0.028(2) 0.054(3) -0.013(2) -0.031(2) -0.0035(19)
C20 0.036(2) 0.0256(19) 0.062(3) -0.0016(16) -0.021(2) -0.0111(19)
C21 0.033(2) 0.0222(17) 0.050(2) -0.0062(15) -0.0082(18) -0.0111(17)
C22 0.0254(18) 0.0268(17) 0.0228(17) -0.0095(14) -0.0079(14) -0.0040(14)
C23 0.0259(18) 0.0263(17) 0.0236(17) -0.0068(14) -0.0099(14) -0.0048(14)
C24 0.0234(18) 0.0381(19) 0.0215(17) -0.0049(15) -0.0065(14) -0.0121(15)
C25 0.0300(19) 0.0380(19) 0.0223(17) -0.0153(16) -0.0081(15) -0.0034(15)
C26 0.0254(18) 0.0231(16) 0.0283(18) -0.0053(14) -0.0103(15) -0.0026(14)
C27 0.0267(18) 0.0251(16) 0.0233(17) -0.0056(14) -0.0078(14) -0.0047(14)
C28 0.0204(17) 0.0227(16) 0.0291(18) -0.0066(13) -0.0080(14) -0.0032(14)
C29 0.0231(18) 0.0373(19) 0.0280(19) -0.0102(15) -0.0046(15) -0.0056(15)
C30 0.035(2) 0.044(2) 0.029(2) -0.0061(17) -0.0103(17) -0.0079(17)
C31 0.032(2) 0.038(2) 0.040(2) -0.0054(16) -0.0187(17) -0.0110(17)
C32 0.0235(19) 0.041(2) 0.042(2) -0.0070(16) -0.0098(17) -0.0112(17)
C33 0.0262(19) 0.038(2) 0.0302(19) -0.0063(16) -0.0043(15) -0.0099(16)
C11A 0.033(2) 0.0357(19) 0.0288(19) -0.0130(16) -0.0018(16) -0.0076(16)
C13A 0.085(4) 0.041(2) 0.058(3) -0.026(2) -0.014(3) -0.017(2)
C15A 0.037(2) 0.041(2) 0.032(2) -0.0075(17) 0.0029(17) -0.0125(17)
C17A 0.041(2) 0.035(2) 0.035(2) -0.0127(17) 0.0021(18) -0.0069(17)
C19A 0.091(4) 0.042(2) 0.066(3) -0.010(3) -0.045(3) 0.007(2)
C21A 0.042(3) 0.037(2) 0.062(3) -0.0028(18) 0.001(2) -0.017(2)
C27A 0.0281(19) 0.0372(19) 0.032(2) -0.0069(16) -0.0072(16) -0.0106(16)
C27B 0.029(2) 0.0365(19) 0.0305(19) -0.0108(16) -0.0086(16) 0.0010(16)
C911 0.071(4) 0.057(3) 0.079(4) -0.024(3) -0.004(3) 0.009(3)
C912 0.077(4) 0.049(3) 0.098(5) -0.016(3) -0.009(4) -0.009(3)
C913 0.092(5) 0.072(4) 0.074(4) -0.015(4) 0.010(4) -0.001(3)
C914 0.095(5) 0.083(4) 0.067(4) -0.005(4) 0.013(4) 0.005(3)
C915 0.105(6) 0.105(5) 0.062(4) -0.018(4) 0.005(4) -0.006(4)
C916 0.088(4) 0.065(3) 0.059(3) -0.015(3) 0.006(3) -0.010(3)
C917 0.101(5) 0.065(4) 0.133(6) -0.032(4) -0.035(5) 0.004(4)
C921 0.031(2) 0.045(2) 0.052(3) -0.0068(18) -0.0029(19) -0.012(2)
C922 0.037(2) 0.035(2) 0.054(3) -0.0060(18) -0.004(2) -0.0047(19)
C923 0.043(3) 0.050(3) 0.052(3) -0.012(2) -0.004(2) -0.010(2)
C924 0.042(3) 0.053(3) 0.087(4) -0.013(2) -0.007(3) -0.030(3)
C925 0.042(3) 0.040(2) 0.086(4) -0.014(2) -0.003(3) -0.004(2)
C926 0.036(2) 0.055(3) 0.051(3) -0.007(2) -0.002(2) 0.003(2)
C927 0.066(4) 0.082(4) 0.079(4) -0.017(3) -0.014(3) -0.035(3)

loop_
_atom_type_symbol
_atom_type_description
_atom_type_scat_dispersion_real
_atom_type_scat_dispersion_imag
_atom_type_scat_source
C C 0.0033 0.0016 'International Tables Vol C Tables 4.2.6.8 and 6.1.1.4'
H H 0.0000 0.0000 'International Tables Vol C Tables 4.2.6.8 and 6.1.1.4'
N N 0.0061 0.0033 'International Tables Vol C Tables 4.2.6.8 and 6.1.1.4'
I I -0.4742 1.8119 'International Tables Vol C Tables 4.2.6.8 and 6.1.1.4'
U U -9.6767 9.6646 'International Tables Vol C Tables 4.2.6.8 and 6.1.1.4'

loop_
_geom_angle_atom_site_label_1
_geom_angle_atom_site_label_2
_geom_angle_atom_site_label_3
_geom_angle
N2 U1 N3 69.47(9)
N2 U1 N1 65.36(9)
N3 U1 N1 127.94(9)
N2 U1 C25 125.87(10)
N3 U1 C25 78.18(10)
N1 U1 C25 108.85(9)
N2 U1 C24 121.41(10)
N3 U1 C24 102.98(10)
N1 U1 C24 80.45(9)
C25 U1 C24 29.92(10)
N2 U1 C23 140.58(9)
N3 U1 C23 126.76(10)
N1 U1 C23 79.76(9)
C25 U1 C23 48.65(10)
C24 U1 C23 29.55(9)
N2 U1 C26 150.65(9)
N3 U1 C26 85.27(9)
N1 U1 C26 126.44(9)
C25 U1 C26 29.47(10)
C24 U1 C26 48.81(10)
C23 U1 C26 48.17(9)
N2 U1 C22 169.48(9)
N3 U1 C22 114.14(9)
N1 U1 C22 106.59(9)
C25 U1 C22 48.59(10)
C24 U1 C22 48.73(10)
C23 U1 C22 29.17(9)
C26 U1 C22 29.20(9)
N2 U1 I1 90.66(7)
N3 U1 I1 97.60(7)
N1 U1 I1 107.25(6)
C25 U1 I1 136.76(7)
C24 U1 I1 146.32(7)
C23 U1 I1 117.92(7)
C26 U1 I1 107.80(7)
C22 U1 I1 98.45(7)
C2 N1 C10 118.1(3)
C2 N1 U1 118.2(2)
C10 N1 U1 122.95(19)
C3 N2 C7 117.4(3)
C3 N2 U1 125.1(2)
C7 N2 U1 116.3(2)
C8 N3 C16 116.7(3)
C8 N3 U1 114.0(2)
C16 N3 U1 128.9(2)
C2 C1 H1A 109.50
C2 C1 H1B 109.50
H1A C1 H1B 109.50
C2 C1 H1C 109.50
H1A C1 H1C 109.50
H1B C1 H1C 109.50
N1 C2 C3 115.3(3)
N1 C2 C1 123.4(3)
C3 C2 C1 121.3(3)
C4 C3 N2 121.9(3)
C4 C3 C2 124.7(3)
N2 C3 C2 113.4(3)
C3 C4 C5 120.7(3)
C3 C4 H4 119.70
C5 C4 H4 119.70
C6 C5 C4 119.2(3)
C6 C5 H5 120.40
C4 C5 H5 120.40
C5 C6 C7 121.9(3)
C5 C6 H6 119.10
C7 C6 H6 119.10
C8 C7 C6 126.8(3)
C8 C7 N2 114.6(3)
C6 C7 N2 118.6(3)
N3 C8 C7 117.2(3)
N3 C8 C9 120.1(3)
C7 C8 C9 122.8(3)
C8 C9 H9A 109.50
C8 C9 H9B 109.50
H9A C9 H9B 109.50
C8 C9 H9C 109.50
H9A C9 H9C 109.50
H9B C9 H9C 109.50
C11 C10 C15 120.9(3)
C11 C10 N1 119.8(3)
C15 C10 N1 119.2(3)
C12 C11 C10 118.3(3)
C12 C11 C11A 119.7(3)
C10 C11 C11A 121.9(3)
C13 C12 C11 122.5(3)
C13 C12 H12 118.80
C11 C12 H12 118.80
C12 C13 C14 117.8(3)
C12 C13 C13A 121.0(4)
C14 C13 C13A 121.2(4)
C13 C14 C15 122.3(3)
C13 C14 H14 118.90
C15 C14 H14 118.90
C14 C15 C10 118.2(3)
C14 C15 C15A 119.7(3)
C10 C15 C15A 122.0(3)
C21 C16 C17 120.7(3)
C21 C16 N3 120.8(3)
C17 C16 N3 118.5(3)
C18 C17 C16 118.5(3)
C18 C17 C17A 120.5(3)
C16 C17 C17A 120.9(3)
C19 C18 C17 122.2(4)
C19 C18 H18 118.90
C17 C18 H18 118.90
C18 C19 C20 117.5(3)
C18 C19 C19A 121.4(4)
C20 C19 C19A 121.1(4)
C21 C20 C19 122.9(4)
C21 C20 H20 118.60
C19 C20 H20 118.60
C20 C21 C16 118.1(4)
C20 C21 C21A 119.9(3)
C16 C21 C21A 121.9(3)
C23 C22 C26 106.1(3)
C23 C22 C27 125.7(3)
C26 C22 C27 127.6(3)
C23 C22 U1 72.76(18)
C26 C22 U1 72.88(18)
C27 C22 U1 125.6(2)
C24 C23 C22 109.1(3)
C24 C23 U1 72.81(18)
C22 C23 U1 78.06(18)
C24 C23 H23 125.40
C22 C23 H23 125.40
U1 C23 H23 115.70
C25 C24 C23 107.6(3)
C25 C24 U1 74.94(19)
C23 C24 U1 77.65(19)
C25 C24 H24 126.20
C23 C24 H24 126.20
U1 C24 H24 113.60
C26 C25 C24 108.4(3)
C26 C25 U1 77.92(19)
C24 C25 U1 75.14(18)
C26 C25 H25 125.80
C24 C25 H25 125.80
U1 C25 H25 113.50
C25 C26 C22 108.7(3)
C25 C26 U1 72.61(19)
C22 C26 U1 77.92(18)
C25 C26 H26 125.70
C22 C26 H26 125.70
U1 C26 H26 115.80
C22 C27 C27A 110.7(3)
C22 C27 C28 109.9(3)
C27A C27 C28 109.6(3)
C22 C27 C27B 110.0(3)
C27A C27 C27B 107.7(3)
C28 C27 C27B 108.9(3)
C29 C28 C33 117.5(3)
C29 C28 C27 123.5(3)
C33 C28 C27 119.0(3)
C28 C29 C30 121.0(3)
C28 C29 H29 119.50
C30 C29 H29 119.50
C31 C30 C29 120.4(4)
C31 C30 H30 119.80
C29 C30 H30 119.80
C30 C31 C32 119.8(3)
C30 C31 H31 120.10
C32 C31 H31 120.10
C33 C32 C31 119.7(3)
C33 C32 H32 120.20
C31 C32 H32 120.20
C32 C33 C28 121.6(3)
C32 C33 H33 119.20
C28 C33 H33 119.20
C11 C11A H11A 109.50
C11 C11A H11B 109.50
H11A C11A H11B 109.50
C11 C11A H11C 109.50
H11A C11A H11C 109.50
H11B C11A H11C 109.50
C13 C13A H13A 109.50
C13 C13A H13B 109.50
H13A C13A H13B 109.50
C13 C13A H13C 109.50
H13A C13A H13C 109.50
H13B C13A H13C 109.50
C15 C15A H15A 109.50
C15 C15A H15B 109.50
H15A C15A H15B 109.50
C15 C15A H15C 109.50
H15A C15A H15C 109.50
H15B C15A H15C 109.50
C17 C17A H17A 109.50
C17 C17A H17B 109.50
H17A C17A H17B 109.50
C17 C17A H17C 109.50
H17A C17A H17C 109.50
H17B C17A H17C 109.50
C19 C19A H19A 109.50
C19 C19A H19B 109.50
H19A C19A H19B 109.50
C19 C19A H19C 109.50
H19A C19A H19C 109.50
H19B C19A H19C 109.50
C21 C21A H21A 109.50
C21 C21A H21B 109.50
H21A C21A H21B 109.50
C21 C21A H21C 109.50
H21A C21A H21C 109.50
H21B C21A H21C 109.50
C27 C27A H27A 109.50
C27 C27A H27B 109.50
H27A C27A H27B 109.50
C27 C27A H27C 109.50
H27A C27A H27C 109.50
H27B C27A H27C 109.50
C27 C27B H27D 109.50
C27 C27B H27E 109.50
H27D C27B H27E 109.50
C27 C27B H27F 109.50
H27D C27B H27F 109.50
H27E C27B H27F 109.50
C916 C911 C912 118.4(6)
C916 C911 C917 121.2(6)
C912 C911 C917 120.2(6)
C913 C912 C911 118.6(6)
C913 C912 H912 120.70
C911 C912 H912 120.70
C912 C913 C914 123.2(6)
C912 C913 H913 118.40
C914 C913 H913 118.40
C915 C914 C913 117.8(7)
C915 C914 H914 121.10
C913 C914 H914 121.10
C914 C915 C916 121.8(7)
C914 C915 H915 119.10
C916 C915 H915 119.10
C915 C916 C911 120.2(6)
C915 C916 H916 119.90
C911 C916 H916 119.90
C911 C917 H91A 109.50
C911 C917 H91B 109.50
H91A C917 H91B 109.50
C911 C917 H91C 109.50
H91A C917 H91C 109.50
H91B C917 H91C 109.50
C922 C921 C926 117.8(4)
C922 C921 C927 120.4(4)
C926 C921 C927 121.7(4)
C921 C922 C923 121.7(4)
C921 C922 H922 119.20
C923 C922 H922 119.20
C924 C923 C922 119.6(4)
C924 C923 H923 120.20
C922 C923 H923 120.20
C923 C924 C925 120.1(4)
C923 C924 H924 119.90
C925 C924 H924 119.90
C924 C925 C926 120.0(4)
C924 C925 H925 120.00
C926 C925 H925 120.00
C921 C926 C925 120.7(4)
C921 C926 H926 119.60
C925 C926 H926 119.60
C921 C927 H92A 109.50
C921 C927 H92B 109.50
H92A C927 H92B 109.50
C921 C927 H92C 109.50
H92A C927 H92C 109.50
H92B C927 H92C 109.50

loop_
_geom_bond_atom_site_label_1
_geom_bond_atom_site_label_2
_geom_bond_distance
U1 N2 2.234(3)
U1 N3 2.327(3)
U1 N1 2.500(2)
U1 C25 2.711(3)
U1 C24 2.714(3)
U1 C23 2.775(3)
U1 C26 2.778(3)
U1 C22 2.843(3)
U1 I1 3.0326(3)
N1 C2 1.317(4)
N1 C10 1.446(4)
N2 C3 1.409(4)
N2 C7 1.427(4)
N3 C8 1.375(4)
N3 C16 1.440(4)
C1 C2 1.497(4)
C1 H1A 0.9800
C1 H1B 0.9800
C1 H1C 0.9800
C2 C3 1.441(4)
C3 C4 1.357(5)
C4 C5 1.404(5)
C4 H4 0.9500
C5 C6 1.354(5)
C5 H5 0.9500
C6 C7 1.416(5)
C6 H6 0.9500
C7 C8 1.378(5)
C8 C9 1.506(4)
C9 H9A 0.9800
C9 H9B 0.9800
C9 H9C 0.9800
C10 C11 1.395(5)
C10 C15 1.404(5)
C11 C12 1.394(5)
C11 C11A 1.495(5)
C12 C13 1.380(5)
C12 H12 0.9500
C13 C14 1.390(5)
C13 C13A 1.499(5)
C14 C15 1.391(5)
C14 H14 0.9500
C15 C15A 1.508(5)
C16 C21 1.402(5)
C16 C17 1.404(5)
C17 C18 1.392(5)
C17 C17A 1.491(5)
C18 C19 1.388(6)
C18 H18 0.9500
C19 C20 1.389(6)
C19 C19A 1.510(5)
C20 C21 1.386(5)
C20 H20 0.9500
C21 C21A 1.502(5)
C22 C23 1.416(4)
C22 C26 1.418(4)
C22 C27 1.514(5)
C23 C24 1.401(5)
C23 H23 0.9500
C24 C25 1.401(5)
C24 H24 0.9500
C25 C26 1.398(5)
C25 H25 0.9500
C26 H26 0.9500
C27 C27A 1.541(4)
C27 C28 1.541(4)
C27 C27B 1.545(4)
C28 C29 1.381(5)
C28 C33 1.401(5)
C29 C30 1.391(5)
C29 H29 0.9500
C30 C31 1.369(5)
C30 H30 0.9500
C31 C32 1.381(5)
C31 H31 0.9500
C32 C33 1.376(5)
C32 H32 0.9500
C33 H33 0.9500
C11A H11A 0.9800
C11A H11B 0.9800
C11A H11C 0.9800
C13A H13A 0.9800
C13A H13B 0.9800
C13A H13C 0.9800
C15A H15A 0.9800
C15A H15B 0.9800
C15A H15C 0.9800
C17A H17A 0.9800
C17A H17B 0.9800
C17A H17C 0.9800
C19A H19A 0.9800
C19A H19B 0.9800
C19A H19C 0.9800
C21A H21A 0.9800
C21A H21B 0.9800
C21A H21C 0.9800
C27A H27A 0.9800
C27A H27B 0.9800
C27A H27C 0.9800
C27B H27D 0.9800
C27B H27E 0.9800
C27B H27F 0.9800
C911 C916 1.403(8)
C911 C912 1.411(7)
C911 C917 1.474(8)
C912 C913 1.363(8)
C912 H912 0.9500
C913 C914 1.400(9)
C913 H913 0.9500
C914 C915 1.346(8)
C914 H914 0.9500
C915 C916 1.389(8)
C915 H915 0.9500
C916 H916 0.9500
C917 H91A 0.9800
C917 H91B 0.9800
C917 H91C 0.9800
C921 C922 1.379(6)
C921 C926 1.381(6)
C921 C927 1.499(6)
C922 C923 1.380(6)
C922 H922 0.9500
C923 C924 1.361(6)
C923 H923 0.9500
C924 C925 1.373(7)
C924 H924 0.9500
C925 C926 1.385(7)
C925 H925 0.9500
C926 H926 0.9500
C927 H92A 0.9800
C927 H92B 0.9800
C927 H92C 0.9800

loop_
_geom_torsion_atom_site_label_1
_geom_torsion_atom_site_label_2
_geom_torsion_atom_site_label_3
_geom_torsion_atom_site_label_4
_geom_torsion
N2 U1 N1 C2 -12.4(2)
N3 U1 N1 C2 -44.5(3)
C25 U1 N1 C2 -134.0(2)
C24 U1 N1 C2 -143.5(2)
C23 U1 N1 C2 -173.5(2)
C26 U1 N1 C2 -160.9(2)
C22 U1 N1 C2 174.9(2)
I1 U1 N1 C2 70.2(2)
N2 U1 N1 C10 177.8(3)
N3 U1 N1 C10 145.6(2)
C25 U1 N1 C10 56.1(2)
C24 U1 N1 C10 46.6(2)
C23 U1 N1 C10 16.6(2)
C26 U1 N1 C10 29.2(3)
C22 U1 N1 C10 5.0(2)
I1 U1 N1 C10 -99.7(2)
N3 U1 N2 C3 168.1(3)
N1 U1 N2 C3 14.7(2)
C25 U1 N2 C3 110.8(2)
C24 U1 N2 C3 75.1(3)
C23 U1 N2 C3 44.7(3)
C26 U1 N2 C3 135.9(2)
C22 U1 N2 C3 56.1(6)
I1 U1 N2 C3 -94.0(2)
N3 U1 N2 C7 -24.5(2)
N1 U1 N2 C7 -177.9(2)
C25 U1 N2 C7 -81.8(2)
C24 U1 N2 C7 -117.5(2)
C23 U1 N2 C7 -147.9(2)
C26 U1 N2 C7 -56.8(3)
C22 U1 N2 C7 -136.5(4)
I1 U1 N2 C7 73.3(2)
N2 U1 N3 C8 24.0(2)
N1 U1 N3 C8 55.0(3)
C25 U1 N3 C8 159.8(2)
C24 U1 N3 C8 143.0(2)
C23 U1 N3 C8 162.5(2)
C26 U1 N3 C8 -171.2(2)
C22 U1 N3 C8 -166.7(2)
I1 U1 N3 C8 -63.9(2)
N2 U1 N3 C16 -163.7(3)
N1 U1 N3 C16 -132.6(3)
C25 U1 N3 C16 -27.8(3)
C24 U1 N3 C16 -44.7(3)
C23 U1 N3 C16 -25.1(3)
C26 U1 N3 C16 1.1(3)
C22 U1 N3 C16 5.7(3)
I1 U1 N3 C16 108.5(3)
C10 N1 C2 C3 179.6(3)
U1 N1 C2 C3 9.2(4)
C10 N1 C2 C1 1.1(5)
U1 N1 C2 C1 -169.3(3)
C7 N2 C3 C4 -5.5(4)
U1 N2 C3 C4 161.7(2)
C7 N2 C3 C2 177.0(3)
U1 N2 C3 C2 -15.8(4)
N1 C2 C3 C4 -174.8(3)
C1 C2 C3 C4 3.7(5)
N1 C2 C3 N2 2.6(4)
C1 C2 C3 N2 -178.9(3)
N2 C3 C4 C5 -0.3(5)
C2 C3 C4 C5 176.9(3)
C3 C4 C5 C6 3.6(5)
C4 C5 C6 C7 -0.8(5)
C5 C6 C7 C8 171.1(4)
C5 C6 C7 N2 -5.1(5)
C3 N2 C7 C8 -168.6(3)
U1 N2 C7 C8 23.0(4)
C3 N2 C7 C6 8.1(4)
U1 N2 C7 C6 -160.3(2)
C16 N3 C8 C7 165.6(3)
U1 N3 C8 C7 -21.0(4)
C16 N3 C8 C9 -14.1(5)
U1 N3 C8 C9 159.3(3)
C6 C7 C8 N3 -176.7(3)
N2 C7 C8 N3 -0.4(4)
C6 C7 C8 C9 2.9(6)
N2 C7 C8 C9 179.3(3)
C2 N1 C10 C11 -96.5(4)
U1 N1 C10 C11 73.4(3)
C2 N1 C10 C15 86.9(4)
U1 N1 C10 C15 -103.2(3)
C15 C10 C11 C12 3.0(5)
N1 C10 C11 C12 -173.5(3)
C15 C10 C11 C11A -174.7(3)
N1 C10 C11 C11A 8.8(5)
C10 C11 C12 C13 -1.0(5)
C11A C11 C12 C13 176.7(3)
C11 C12 C13 C14 -1.4(5)
C11 C12 C13 C13A 178.9(4)
C12 C13 C14 C15 1.9(6)
C13A C13 C14 C15 -178.3(4)
C13 C14 C15 C10 0.0(5)
C13 C14 C15 C15A -178.1(3)
C11 C10 C15 C14 -2.5(5)
N1 C10 C15 C14 174.0(3)
C11 C10 C15 C15A 175.5(3)
N1 C10 C15 C15A -8.0(5)
C8 N3 C16 C21 100.6(4)
U1 N3 C16 C21 -71.6(4)
C8 N3 C16 C17 -80.6(4)
U1 N3 C16 C17 107.2(3)
C21 C16 C17 C18 2.4(5)
N3 C16 C17 C18 -176.5(3)
C21 C16 C17 C17A -178.6(3)
N3 C16 C17 C17A 2.5(5)
C16 C17 C18 C19 -0.1(5)
C17A C17 C18 C19 -179.1(3)
C17 C18 C19 C20 -1.6(6)
C17 C18 C19 C19A 179.4(4)
C18 C19 C20 C21 1.2(6)
C19A C19 C20 C21 -179.8(4)
C19 C20 C21 C16 1.0(5)
C19 C20 C21 C21A -176.9(4)
C17 C16 C21 C20 -2.8(5)
N3 C16 C21 C20 176.1(3)
C17 C16 C21 C21A 175.1(3)
N3 C16 C21 C21A -6.1(5)
N2 U1 C22 C23 -14.9(6)
N3 U1 C22 C23 -122.87(19)
N1 U1 C22 C23 23.9(2)
C25 U1 C22 C23 -76.9(2)
C24 U1 C22 C23 -36.64(18)
C26 U1 C22 C23 -113.6(3)
I1 U1 C22 C23 134.83(18)
N2 U1 C22 C26 98.7(5)
N3 U1 C22 C26 -9.3(2)
N1 U1 C22 C26 137.51(19)
C25 U1 C22 C26 36.74(19)
C24 U1 C22 C26 77.0(2)
C23 U1 C22 C26 113.6(3)
I1 U1 C22 C26 -111.57(19)
N2 U1 C22 C27 -136.9(4)
N3 U1 C22 C27 115.2(2)
N1 U1 C22 C27 -98.1(2)
C25 U1 C22 C27 161.2(3)
C24 U1 C22 C27 -158.6(3)
C23 U1 C22 C27 -122.0(3)
C26 U1 C22 C27 124.4(3)
I1 U1 C22 C27 12.9(2)
C26 C22 C23 C24 1.1(4)
C27 C22 C23 C24 -171.3(3)
U1 C22 C23 C24 66.9(2)
C26 C22 C23 U1 -65.8(2)
C27 C22 C23 U1 121.9(3)
N2 U1 C23 C24 61.2(2)
N3 U1 C23 C24 -41.5(2)
N1 U1 C23 C24 88.68(19)
C25 U1 C23 C24 -37.93(19)
C26 U1 C23 C24 -77.7(2)
C22 U1 C23 C24 -114.6(3)
I1 U1 C23 C24 -167.12(16)
N2 U1 C23 C22 175.75(17)
N3 U1 C23 C22 73.1(2)
N1 U1 C23 C22 -156.75(19)
C25 U1 C23 C22 76.6(2)
C24 U1 C23 C22 114.6(3)
C26 U1 C23 C22 36.88(18)
I1 U1 C23 C22 -52.5(2)
C22 C23 C24 C25 -0.7(4)
U1 C23 C24 C25 69.6(2)
C22 C23 C24 U1 -70.3(2)
N2 U1 C24 C25 108.4(2)
N3 U1 C24 C25 34.7(2)
N1 U1 C24 C25 161.7(2)
C23 U1 C24 C25 -112.3(3)
C26 U1 C24 C25 -36.98(18)
C22 U1 C24 C25 -76.2(2)
I1 U1 C24 C25 -91.5(2)
N2 U1 C24 C23 -139.32(18)
N3 U1 C24 C23 147.00(19)
N1 U1 C24 C23 -86.05(19)
C25 U1 C24 C23 112.3(3)
C26 U1 C24 C23 75.3(2)
C22 U1 C24 C23 36.14(18)
I1 U1 C24 C23 20.8(3)
C23 C24 C25 C26 0.1(4)
U1 C24 C25 C26 71.5(2)
C23 C24 C25 U1 -71.5(2)
N2 U1 C25 C26 155.08(18)
N3 U1 C25 C26 101.5(2)
N1 U1 C25 C26 -132.19(19)
C24 U1 C25 C26 -113.0(3)
C23 U1 C25 C26 -75.6(2)
C22 U1 C25 C26 -36.39(18)
I1 U1 C25 C26 12.9(2)
N2 U1 C25 C24 -91.9(2)
N3 U1 C25 C24 -145.5(2)
N1 U1 C25 C24 -19.2(2)
C23 U1 C25 C24 37.43(19)
C26 U1 C25 C24 113.0(3)
C22 U1 C25 C24 76.7(2)
I1 U1 C25 C24 125.98(18)
C24 C25 C26 C22 0.6(4)
U1 C25 C26 C22 70.3(2)
C24 C25 C26 U1 -69.7(2)
C23 C22 C26 C25 -1.1(4)
C27 C22 C26 C25 171.1(3)
U1 C22 C26 C25 -66.7(2)
C23 C22 C26 U1 65.7(2)
C27 C22 C26 U1 -122.1(3)
N2 U1 C26 C25 -44.2(3)
N3 U1 C26 C25 -74.2(2)
N1 U1 C26 C25 60.6(2)
C24 U1 C26 C25 37.59(19)
C23 U1 C26 C25 77.4(2)
C22 U1 C26 C25 114.2(3)
I1 U1 C26 C25 -170.72(17)
N2 U1 C26 C22 -158.4(2)
N3 U1 C26 C22 171.5(2)
N1 U1 C26 C22 -53.6(2)
C25 U1 C26 C22 -114.2(3)
C24 U1 C26 C22 -76.6(2)
C23 U1 C26 C22 -36.83(18)
I1 U1 C26 C22 75.04(19)
C23 C22 C27 C27A -162.3(3)
C26 C22 C27 C27A 26.9(5)
U1 C22 C27 C27A -68.5(3)
C23 C22 C27 C28 76.5(4)
C26 C22 C27 C28 -94.2(4)
U1 C22 C27 C28 170.33(19)
C23 C22 C27 C27B -43.4(4)
C26 C22 C27 C27B 145.9(3)
U1 C22 C27 C27B 50.4(3)
C22 C27 C28 C29 2.4(4)
C27A C27 C28 C29 -119.4(4)
C27B C27 C28 C29 123.0(3)
C22 C27 C28 C33 -177.9(3)
C27A C27 C28 C33 60.3(4)
C27B C27 C28 C33 -57.3(4)
C33 C28 C29 C30 1.5(5)
C27 C28 C29 C30 -178.8(3)
C28 C29 C30 C31 0.3(5)
C29 C30 C31 C32 -1.3(5)
C30 C31 C32 C33 0.5(5)
C31 C32 C33 C28 1.4(5)
C29 C28 C33 C32 -2.3(5)
C27 C28 C33 C32 177.9(3)
C916 C911 C912 C913 -0.3(8)
C917 C911 C912 C913 -176.0(5)
C911 C912 C913 C914 0.4(9)
C912 C913 C914 C915 -0.2(9)
C913 C914 C915 C916 -0.1(9)
C914 C915 C916 C911 0.2(9)
C912 C911 C916 C915 0.0(8)
C917 C911 C916 C915 175.7(5)
C926 C921 C922 C923 -0.5(6)
C927 C921 C922 C923 177.0(4)
C921 C922 C923 C924 -0.1(6)
C922 C923 C924 C925 0.5(7)
C923 C924 C925 C926 -0.4(7)
C922 C921 C926 C925 0.6(6)
C927 C921 C926 C925 -176.9(4)
C924 C925 C926 C921 -0.1(7)
